data_2216807
loop_
_publ_author_name
'Zhang, Xiaoyan'
'Ge, Chunhua'
'Zhang, Xiangdong'
'Liu, Qitao'

_publ_section_title
;
 Ethyl [(<i>n</i>-butylammonio)(2-hydroxyphenyl)methyl]phosphonate
;
_journal_coeditor_code SU2022
_journal_issue 12
_journal_name_full 'Acta Crystallographica Section E'
_journal_page_first o4778
_journal_page_last o4778
_journal_paper_doi 10.1107/S1600536807059168
_journal_volume 63
_journal_year 2007
_chemical_formula_iupac 'C13 H22 N O4 P'
_chemical_formula_moiety 'C13 H22 N O4 P'
_chemical_formula_sum 'C13 H22 N O4 P'
_chemical_formula_weight 287.29
_chemical_name_systematic
;
Ethyl [(n-butylammonio)(2-hydroxyphenyl)methyl]phosphonate
;
_space_group_IT_number 88
_symmetry_cell_setting tetragonal
_symmetry_space_group_name_Hall '-I 4ad'
_symmetry_space_group_name_H-M 'I 41/a :2'
_atom_sites_solution_hydrogens geom
_atom_sites_solution_primary direct
_atom_sites_solution_secondary difmap
_audit_creation_method SHELXL-97
_cell_angle_alpha 90.00
_cell_angle_beta 90.00
_cell_angle_gamma 90.00
_cell_formula_units_Z 16
_cell_length_a 21.896(3)
_cell_length_b 21.896(3)
_cell_length_c 14.059(2)
_cell_measurement_reflns_used 744
_cell_measurement_temperature 293(2)
_cell_measurement_theta_max 22.46
_cell_measurement_theta_min 2.88
_cell_volume 6740.4(16)
_computing_cell_refinement 'SAINT (Bruker, 2001)'
_computing_data_collection 'SMART (Bruker, 2001)'
_computing_data_reduction SAINT
_computing_molecular_graphics 'SHELXTL (Sheldrick, 1997b)'
_computing_publication_material 'SHELXL97 (Sheldrick, 1997b)'
_computing_structure_refinement 'SHELXL97 (Sheldrick, 1997a)'
_computing_structure_solution 'SHELXS97 (Sheldrick, 1997a)'
_diffrn_ambient_temperature 293(2)
_diffrn_measured_fraction_theta_full 1.000
_diffrn_measured_fraction_theta_max 1.000
_diffrn_measurement_device_type 'Bruker SMART CCD area-detector'
_diffrn_measurement_method 'phi and omega scans'
_diffrn_radiation_monochromator graphite
_diffrn_radiation_source 'fine-focus sealed tube'
_diffrn_radiation_type MoK\a
_diffrn_radiation_wavelength 0.71073
_diffrn_reflns_av_R_equivalents 0.0268
_diffrn_reflns_av_sigmaI/netI 0.0496
_diffrn_reflns_limit_h_max 1
_diffrn_reflns_limit_h_min -26
_diffrn_reflns_limit_k_max 26
_diffrn_reflns_limit_k_min -1
_diffrn_reflns_limit_l_max 1
_diffrn_reflns_limit_l_min -16
_diffrn_reflns_number 3807
_diffrn_reflns_theta_full 25.04
_diffrn_reflns_theta_max 25.04
_diffrn_reflns_theta_min 1.72
_diffrn_standards_number 9
_exptl_absorpt_coefficient_mu 0.172
_exptl_absorpt_correction_T_max 0.967
_exptl_absorpt_correction_T_min 0.950
_exptl_absorpt_correction_type multi-scan
_exptl_absorpt_process_details '(SADABS; Bruker, 2001)'
_exptl_crystal_colour yellow
_exptl_crystal_density_diffrn 1.132
_exptl_crystal_density_method 'not measured'
_exptl_crystal_description block
_exptl_crystal_F_000 2464
_exptl_crystal_size_max 0.31
_exptl_crystal_size_mid 0.25
_exptl_crystal_size_min 0.20
_refine_diff_density_max 0.542
_refine_diff_density_min -0.501
_refine_ls_extinction_method none
_refine_ls_goodness_of_fit_ref 1.035
_refine_ls_hydrogen_treatment constr
_refine_ls_matrix_type full
_refine_ls_number_parameters 184
_refine_ls_number_reflns 2986
_refine_ls_number_restraints 42
_refine_ls_restrained_S_all 1.050
_refine_ls_R_factor_all 0.1138
_refine_ls_R_factor_gt 0.0697
_refine_ls_shift/su_max 0.001
_refine_ls_shift/su_mean <0.001
_refine_ls_structure_factor_coef Fsqd
_refine_ls_weighting_details 'calc w=1/[\s^2^(Fo^2^)+(0.1570P)^2^] where P=(Fo^2^+2Fc^2^)/3'
_refine_ls_weighting_scheme calc
_refine_ls_wR_factor_gt 0.2121
_refine_ls_wR_factor_ref 0.2425
_reflns_number_gt 1911
_reflns_number_total 2986
_reflns_threshold_expression I>2\s(I)
_cod_data_source_file su2022.cif
_cod_data_source_block I
_cod_original_sg_symbol_Hall -I4ad
_cod_original_sg_symbol_H-M ' I 41/a'
_cod_database_code 2216807
_cod_database_fobs_code 2216807

loop_
_symmetry_equiv_pos_as_xyz
'x, y, z'
'-y+3/4, x+1/4, z+1/4'
'-x+1/2, -y, z+1/2'
'y+3/4, -x+3/4, z+3/4'
'x+1/2, y+1/2, z+1/2'
'-y+5/4, x+3/4, z+3/4'
'-x+1, -y+1/2, z+1'
'y+5/4, -x+5/4, z+5/4'
'-x, -y, -z'
'y-3/4, -x-1/4, -z-1/4'
'x-1/2, y, -z-1/2'
'-y-3/4, x-3/4, -z-3/4'
'-x+1/2, -y+1/2, -z+1/2'
'y-1/4, -x+1/4, -z+1/4'
'x, y+1/2, -z'
'-y-1/4, x-1/4, -z-1/4'

loop_
_atom_site_type_symbol
_atom_site_label
_atom_site_fract_x
_atom_site_fract_y
_atom_site_fract_z
_atom_site_U_iso_or_equiv
_atom_site_adp_type
_atom_site_calc_flag
_atom_site_refinement_flags
_atom_site_occupancy
P P1 0.94165(4) 0.62363(4) 0.79003(8) 0.0553(4) Uani d . 1
O O1 0.89072(11) 0.66681(11) 0.7711(2) 0.0615(7) Uani d . 1
O O2 0.92802(14) 0.56485(13) 0.7277(2) 0.0783(9) Uani d . 1
O O3 1.00450(12) 0.64563(14) 0.7782(2) 0.0750(9) Uani d . 1
O O4 0.91293(13) 0.46901(12) 0.9416(3) 0.0818(10) Uani d . 1
H H4 0.9035 0.4340 0.9560 0.123 Uiso calc R 1
N N1 0.95690(13) 0.63817(13) 0.9811(2) 0.0552(8) Uani d . 1
H H1A 0.9960 0.6475 0.9679 0.066 Uiso calc R 1
H H1B 0.9347 0.6725 0.9745 0.066 Uiso calc R 1
C C1 0.93477(15) 0.59188(16) 0.9100(3) 0.0531(9) Uani d . 1
H H1 0.9626 0.5569 0.9135 0.064 Uiso calc R 1
C C2 0.87154(16) 0.56846(16) 0.9342(3) 0.0537(9) Uani d . 1
C C3 0.86297(17) 0.50615(17) 0.9501(3) 0.0589(10) Uani d . 1
C C4 0.80561(18) 0.48414(19) 0.9738(3) 0.0715(12) Uani d . 1
H H4A 0.7998 0.4425 0.9835 0.086 Uiso calc R 1
C C5 0.75756(19) 0.5236(2) 0.9828(4) 0.0782(13) Uani d . 1
H H5 0.7191 0.5086 0.9987 0.094 Uiso calc R 1
C C6 0.76562(18) 0.5856(2) 0.9686(3) 0.0782(13) Uani d . 1
H H6 0.7330 0.6123 0.9759 0.094 Uiso calc R 1
C C7 0.82280(17) 0.60747(18) 0.9434(3) 0.0672(12) Uani d . 1
H H7 0.8282 0.6490 0.9326 0.081 Uiso calc R 1
C C8 0.9529(2) 0.61727(19) 1.0824(3) 0.0695(11) Uani d . 1
H H8A 0.9109 0.6070 1.0973 0.083 Uiso calc R 1
H H8B 0.9775 0.5808 1.0906 0.083 Uiso calc R 1
C C9 0.9745(3) 0.6652(3) 1.1483(4) 0.0982(16) Uani d . 1
H H9A 0.9524 0.7028 1.1362 0.118 Uiso calc R 1
H H9B 1.0175 0.6729 1.1373 0.118 Uiso calc R 1
C C10 0.9650(3) 0.6461(3) 1.2496(5) 0.194(4) Uani d U 1
H H10A 0.9914 0.6695 1.2914 0.232 Uiso calc R 1
H H10B 0.9744 0.6031 1.2573 0.232 Uiso calc R 1
C C11A 0.8971(3) 0.6584(3) 1.2739(5) 0.290(9) Uani d PRU 0.80
H H11A 0.8834 0.6943 1.2408 0.436 Uiso calc R 1
H H11B 0.8928 0.6645 1.3412 0.436 Uiso calc R 1
H H11C 0.8728 0.6240 1.2546 0.436 Uiso calc R 1
C C11B 0.9637(3) 0.6963(3) 1.3273(5) 0.32(4) Uani d PRU 0.20
C C12A 0.9683(3) 0.5207(3) 0.7069(5) 0.120(3) Uani d PRU 0.70
H H12A 0.9780 0.4968 0.7630 0.144 Uiso calc R 1
H H12B 1.0057 0.5379 0.6815 0.144 Uiso calc R 1
C C12B 0.9414(3) 0.5597(3) 0.6272(5) 0.143(8) Uani d PRU 0.30
C C13A 0.9357(3) 0.4809(3) 0.6314(5) 0.238(8) Uani d PRU 0.62
H H13A 0.8933 0.4769 0.6477 0.356 Uiso calc R 1
H H13B 0.9543 0.4412 0.6294 0.356 Uiso calc R 1
H H13C 0.9392 0.5000 0.5701 0.356 Uiso calc R 1
C C13B 0.9999(3) 0.5229(3) 0.6033(5) 0.242(14) Uani d PRU 0.38

loop_
_atom_site_aniso_label
_atom_site_aniso_U_11
_atom_site_aniso_U_22
_atom_site_aniso_U_33
_atom_site_aniso_U_12
_atom_site_aniso_U_13
_atom_site_aniso_U_23
P1 0.0424(6) 0.0494(6) 0.0739(7) -0.0022(4) -0.0018(4) 0.0012(5)
O1 0.0482(14) 0.0513(15) 0.0850(19) 0.0009(11) -0.0106(13) 0.0039(13)
O2 0.079(2) 0.0618(17) 0.094(2) 0.0035(15) 0.0061(16) -0.0180(16)
O3 0.0428(15) 0.094(2) 0.088(2) -0.0119(14) 0.0022(14) 0.0175(17)
O4 0.0612(17) 0.0484(16) 0.136(3) 0.0045(14) 0.0095(17) 0.0238(17)
N1 0.0455(16) 0.0468(16) 0.073(2) 0.0004(13) -0.0009(14) 0.0085(15)
C1 0.0408(18) 0.0426(18) 0.076(3) 0.0029(14) 0.0007(17) 0.0009(17)
C2 0.0438(19) 0.048(2) 0.069(2) -0.0010(15) 0.0018(17) 0.0040(17)
C3 0.048(2) 0.047(2) 0.082(3) -0.0004(16) -0.0022(18) 0.0127(19)
C4 0.055(2) 0.058(2) 0.101(3) -0.0114(19) -0.005(2) 0.022(2)
C5 0.045(2) 0.089(3) 0.100(3) -0.016(2) 0.003(2) 0.019(3)
C6 0.045(2) 0.080(3) 0.110(4) 0.008(2) 0.007(2) 0.008(3)
C7 0.048(2) 0.053(2) 0.101(3) 0.0011(17) 0.004(2) 0.007(2)
C8 0.070(3) 0.064(2) 0.075(3) -0.006(2) 0.002(2) 0.009(2)
C9 0.106(4) 0.112(4) 0.076(3) -0.011(3) -0.010(3) -0.005(3)
C10 0.230(8) 0.185(7) 0.167(6) -0.008(7) -0.023(6) -0.032(6)
C11A 0.309(12) 0.283(12) 0.279(12) -0.008(9) 0.025(9) -0.036(9)
C11B 0.32(4) 0.32(4) 0.32(4) -0.002(10) -0.001(10) -0.007(10)
C12A 0.116(6) 0.104(5) 0.140(6) 0.022(5) 0.007(5) -0.020(5)
C12B 0.153(12) 0.135(11) 0.143(11) -0.011(9) 0.015(9) -0.008(9)
C13A 0.249(12) 0.222(11) 0.241(11) 0.016(9) 0.006(9) -0.064(9)
C13B 0.247(16) 0.248(17) 0.231(16) 0.004(10) -0.003(10) 0.001(10)

loop_
_atom_type_symbol
_atom_type_description
_atom_type_scat_dispersion_real
_atom_type_scat_dispersion_imag
_atom_type_scat_source
C C 0.0033 0.0016 'International Tables Vol C Tables 4.2.6.8 and 6.1.1.4'
H H 0.0000 0.0000 'International Tables Vol C Tables 4.2.6.8 and 6.1.1.4'
N N 0.0061 0.0033 'International Tables Vol C Tables 4.2.6.8 and 6.1.1.4'
O O 0.0106 0.0060 'International Tables Vol C Tables 4.2.6.8 and 6.1.1.4'
P P 0.1023 0.0942 'International Tables Vol C Tables 4.2.6.8 and 6.1.1.4'

loop_
_geom_angle_atom_site_label_1
_geom_angle_atom_site_label_2
_geom_angle_atom_site_label_3
_geom_angle
O3 P1 O1 118.33(17)
O3 P1 O2 112.34(18)
O1 P1 O2 106.03(17)
O3 P1 C1 107.84(16)
O1 P1 C1 110.18(16)
O2 P1 C1 100.70(17)
C12A O2 C12B 66.3(3)
C12A O2 P1 125.6(4)
C12B O2 P1 124.4(3)
C3 O4 H4 109.5
C8 N1 C1 114.0(3)
C8 N1 H1A 108.7
C1 N1 H1A 108.7
C8 N1 H1B 108.7
C1 N1 H1B 108.7
H1A N1 H1B 107.6
N1 C1 C2 111.9(3)
N1 C1 P1 109.3(2)
C2 C1 P1 114.2(2)
N1 C1 H1 107.0
C2 C1 H1 107.0
P1 C1 H1 107.0
C7 C2 C3 119.2(3)
C7 C2 C1 121.4(3)
C3 C2 C1 119.3(3)
O4 C3 C4 122.6(3)
O4 C3 C2 117.4(3)
C4 C3 C2 120.0(3)
C5 C4 C3 120.0(4)
C5 C4 H4A 120.0
C3 C4 H4A 120.0
C4 C5 C6 120.6(4)
C4 C5 H5 119.7
C6 C5 H5 119.7
C5 C6 C7 119.4(4)
C5 C6 H6 120.3
C7 C6 H6 120.3
C2 C7 C6 120.7(4)
C2 C7 H7 119.6
C6 C7 H7 119.6
C9 C8 N1 111.1(4)
C9 C8 H8A 109.4
N1 C8 H8A 109.4
C9 C8 H8B 109.4
N1 C8 H8B 109.4
H8A C8 H8B 108.0
C8 C9 C10 110.7(5)
C8 C9 H9A 109.5
C10 C9 H9A 109.5
C8 C9 H9B 109.5
C10 C9 H9B 109.5
H9A C9 H9B 108.1
C9 C10 C11A 107.1(3)
C9 C10 H10A 110.3
C11A C10 H10A 110.3
C9 C10 H10B 110.3
C11A C10 H10B 110.3
H10A C10 H10B 108.6
C10 C11A H11A 109.5
C10 C11A H11B 109.5
H11A C11A H11B 109.5
C10 C11A H11C 109.5
H11A C11A H11C 109.5
H11B C11A H11C 109.5
O2 C12A C13A 104.6(3)
O2 C12A H12A 110.8
C13A C12A H12A 110.8
O2 C12A H12B 110.8
C13A C12A H12B 110.8
H12A C12A H12B 108.9
O2 C12B C13B 114.8(3)
C12A C13A H13A 109.5
C12A C13A H13B 109.5
H13A C13A H13B 109.5
C12A C13A H13C 109.5
H13A C13A H13C 109.5
H13B C13A H13C 109.5

loop_
_geom_bond_atom_site_label_1
_geom_bond_atom_site_label_2
_geom_bond_distance
P1 O3 1.468(3)
P1 O1 1.486(3)
P1 O2 1.586(3)
P1 C1 1.830(4)
O2 C12A 1.340(6)
O2 C12B 1.448(7)
O4 C3 1.368(4)
O4 H4 0.8200
N1 C8 1.498(5)
N1 C1 1.504(5)
N1 H1A 0.9000
N1 H1B 0.9000
C1 C2 1.515(5)
C1 H1 0.9800
C2 C7 1.373(5)
C2 C3 1.395(5)
C3 C4 1.386(5)
C4 C5 1.367(6)
C4 H4A 0.9300
C5 C6 1.383(6)
C5 H5 0.9300
C6 C7 1.387(5)
C6 H6 0.9300
C7 H7 0.9300
C8 C9 1.478(7)
C8 H8A 0.9700
C8 H8B 0.9700
C9 C10 1.499(8)
C9 H9A 0.9700
C9 H9B 0.9700
C10 C11A 1.5499
C10 H10A 0.9700
C10 H10B 0.9700
C11A H11A 0.9600
C11A H11B 0.9600
C11A H11C 0.9600
C12A C13A 1.5481
C12A H12A 0.9700
C12A H12B 0.9700
C12B C13B 1.5498
C13A H13A 0.9600
C13A H13B 0.9600
C13A H13C 0.9600

loop_
_geom_hbond_atom_site_label_D
_geom_hbond_atom_site_label_H
_geom_hbond_atom_site_label_A
_geom_hbond_site_symmetry_A
_geom_hbond_distance_DH
_geom_hbond_distance_HA
_geom_hbond_distance_DA
_geom_hbond_angle_DHA
O4 H4 O1 8_454 0.82 1.90 2.651(4) 152.5
N1 H1B O3 10_677 0.90 1.81 2.709(4) 173.4
N1 H1A O1 16_757 0.90 1.92 2.766(4) 155.8

loop_
_geom_torsion_atom_site_label_1
_geom_torsion_atom_site_label_2
_geom_torsion_atom_site_label_3
_geom_torsion_atom_site_label_4
_geom_torsion
O3 P1 O2 C12A 33.7(5)
O1 P1 O2 C12A 164.4(4)
C1 P1 O2 C12A -80.8(5)
O3 P1 O2 C12B -50.1(4)
O1 P1 O2 C12B 80.6(4)
C1 P1 O2 C12B -164.6(4)
C8 N1 C1 C2 52.0(4)
C8 N1 C1 P1 179.5(3)
O3 P1 C1 N1 52.3(3)
O1 P1 C1 N1 -78.2(2)
O2 P1 C1 N1 170.2(2)
O3 P1 C1 C2 178.6(3)
O1 P1 C1 C2 48.1(3)
O2 P1 C1 C2 -63.6(3)
N1 C1 C2 C7 57.4(5)
P1 C1 C2 C7 -67.4(4)
N1 C1 C2 C3 -120.7(4)
P1 C1 C2 C3 114.5(3)
C7 C2 C3 O4 -179.0(4)
C1 C2 C3 O4 -0.9(6)
C7 C2 C3 C4 0.9(6)
C1 C2 C3 C4 179.0(4)
O4 C3 C4 C5 178.9(4)
C2 C3 C4 C5 -1.0(7)
C3 C4 C5 C6 0.0(7)
C4 C5 C6 C7 1.1(8)
C3 C2 C7 C6 0.2(6)
C1 C2 C7 C6 -177.9(4)
C5 C6 C7 C2 -1.2(7)
C1 N1 C8 C9 -179.2(4)
N1 C8 C9 C10 174.9(4)
C8 C9 C10 C11A -80.4(4)
C12B O2 C12A C13A -54.1(2)
P1 O2 C12A C13A -170.5(2)
C12A O2 C12B C13B -16.6(3)
P1 O2 C12B C13B 101.4(3)
